data_1539293
loop_
_publ_author_name
'Tanito, Yoshimichi'
'Saito, Yoshihiko'
'Kuroya, Hisao'

_publ_section_title
;
 The Crystal Structure of Trinitrotriammine-cobalt (III),
 [Co(NH~3~)~3~(NO~2~)~3~]
;
_journal_issue 3
_journal_name_full 'Bulletin of the Chemical Society of Japan'
_journal_page_first 188
_journal_page_last 191
_journal_paper_doi 10.1246/bcsj.25.188
_journal_volume 25
_journal_year 1952
_chemical_formula_sum 'Co H9 N6 O6'
_chemical_name_systematic 'Co (N H3)3 (N O2)3'
_space_group_IT_number 19
_symmetry_space_group_name_Hall 'P 2ac 2ab'
_symmetry_space_group_name_H-M 'P 21 21 21'
_cell_angle_alpha 90
_cell_angle_beta 90
_cell_angle_gamma 90
_cell_formula_units_Z 4
_cell_length_a 10.2
_cell_length_b 11.77
_cell_length_c 6.99
_cell_volume 839.177
_citation_journal_id_ASTM BCSJA8
_cod_data_source_file Tanito_BCSJA8_1952_985.cif
_cod_data_source_block H9Co1N6O6
_cod_original_cell_volume 839.1774
_cod_original_formula_sum 'H9 Co1 N6 O6'
_cod_database_code 1539293

loop_
_symmetry_equiv_pos_as_xyz
x,y,z
-x+1/2,-y,z+1/2
x+1/2,-y+1/2,-z
-x,y+1/2,-z+1/2

loop_
_atom_site_label
_atom_site_type_symbol
_atom_site_fract_x
_atom_site_fract_y
_atom_site_fract_z
_atom_site_occupancy
_atom_site_U_iso_or_equiv
_atom_site_attached_hydrogens
Co1 Co+3 0.0686 0.25 0.25 1 0.0 0
O3 O-2 0.135 0.393 0.472 1 0.0 0
O5 O-2 0.24 0.153 0.072 1 0.0 0
N4 N-3 0.255 0.288 0.273 1 0.0 3
N1 N+3 -0.116 0.21 0.227 1 0.0 0
N3 N+3 0.118 0.14 0.05 1 0.0 0
N5 N-3 0.049 0.366 0.046 1 0.0 3
O2 O-2 -0.199 0.275 0.3 1 0.0 0
N2 N+3 0.02 0.36 0.45 1 0.0 0
O4 O-2 -0.068 0.401 0.558 1 0.0 0
N6 N-3 0.088 0.134 0.455 1 0.0 3
O1 O-2 -0.139 0.119 0.143 1 0.0 0
O6 O-2 0.076 0.054 -0.036 1 0.0 0
